data_2225016
loop_
_publ_author_name
'Wu, Fu-Hai'
'Li, Zheng-Zheng'
'Zeng, Cheng-Hui'
'Liang, Zhen-Hua'
'Liu, Yun-Jun'

_publ_section_title
;Bis(2,9-dimethyl-1,10-phenanthroline-\k^2^<i>N</i>,<i>N</i>')(10,11,12,13-tetrahydrodipyrido[3,2-<i>a</i>:2',3'-<i>c</i>]phenazine-\k^2^<i>N</i>^4^,<i>N</i>^5^)ruthenium(II)
 bis(perchlorate) dihydrate
;
_journal_coeditor_code HY2273
_journal_issue 2
_journal_name_full 'Acta Crystallographica Section E'
_journal_page_first m211
_journal_paper_doi 10.1107/S1600536810002874
_journal_volume 66
_journal_year 2010
_chemical_formula_iupac '[Ru (C14 H12 N2)2 (C18 H14 N4)] (Cl O4)2, 2H2 O'
_chemical_formula_moiety 'C46 H38 N8 Ru 2+, 2(Cl O4 -), 2(H2 O)'
_chemical_formula_sum 'C46 H42 Cl2 N8 O10 Ru'
_chemical_formula_weight 1038.85
_chemical_name_systematic
;
Bis(2,9-dimethyl-1,10-phenanthroline-\k^2^<i>N</i>,<i>N</i>')(10,11,12,13-
tetrahydrodipyrido[3,2-<i>a</i>:2',3'-<i>c</i>]phenazine-
\k^2^<i>N</i>^4^,<i>N</i>^5^)ruthenium(II) bis(perchlorate) dihydrate
;
_space_group_IT_number 15
_symmetry_cell_setting monoclinic
_symmetry_space_group_name_Hall '-C 2yc'
_symmetry_space_group_name_H-M 'C 1 2/c 1'
_atom_sites_solution_hydrogens geom
_atom_sites_solution_primary direct
_atom_sites_solution_secondary difmap
_cell_angle_alpha 90.00
_cell_angle_beta 126.229(5)
_cell_angle_gamma 90.00
_cell_formula_units_Z 8
_cell_length_a 25.862(7)
_cell_length_b 24.442(7)
_cell_length_c 18.517(5)
_cell_measurement_reflns_used 950
_cell_measurement_temperature 291(2)
_cell_measurement_theta_max 26.47
_cell_measurement_theta_min 2.31
_cell_volume 9442(5)
_computing_cell_refinement 'SAINT (Bruker, 2007)'
_computing_data_collection 'SMART (Bruker, 2007)'
_computing_data_reduction 'SAINT (Bruker, 2007)'
_computing_molecular_graphics 'SHELXTL (Sheldrick, 2008)'
_computing_publication_material 'SHELXTL (Sheldrick, 2008)'
_computing_structure_refinement 'SHELXTL (Sheldrick, 2008)'
_computing_structure_solution 'SHELXTL (Sheldrick, 2008)'
_diffrn_ambient_temperature 291(2)
_diffrn_measured_fraction_theta_full 0.986
_diffrn_measured_fraction_theta_max 0.986
_diffrn_measurement_device_type 'Bruker SMART APEX CCD'
_diffrn_measurement_method '\f and \w scans'
_diffrn_radiation_monochromator graphite
_diffrn_radiation_source 'sealed tube'
_diffrn_radiation_type MoK\a
_diffrn_radiation_wavelength 0.71073
_diffrn_reflns_av_R_equivalents 0.0281
_diffrn_reflns_av_sigmaI/netI 0.0477
_diffrn_reflns_limit_h_max 24
_diffrn_reflns_limit_h_min -31
_diffrn_reflns_limit_k_max 30
_diffrn_reflns_limit_k_min -29
_diffrn_reflns_limit_l_max 22
_diffrn_reflns_limit_l_min -21
_diffrn_reflns_number 21316
_diffrn_reflns_theta_full 26.00
_diffrn_reflns_theta_max 26.00
_diffrn_reflns_theta_min 1.28
_exptl_absorpt_coefficient_mu 0.511
_exptl_absorpt_correction_T_max 0.91
_exptl_absorpt_correction_T_min 0.87
_exptl_absorpt_correction_type multi-scan
_exptl_absorpt_process_details '(SADABS; Bruker, 2001)'
_exptl_crystal_colour red
_exptl_crystal_density_diffrn 1.462
_exptl_crystal_density_method 'not measured'
_exptl_crystal_description block
_exptl_crystal_F_000 4256
_exptl_crystal_size_max 0.28
_exptl_crystal_size_mid 0.22
_exptl_crystal_size_min 0.20
_refine_diff_density_max 1.332
_refine_diff_density_min -1.186
_refine_ls_extinction_method none
_refine_ls_goodness_of_fit_ref 1.062
_refine_ls_hydrogen_treatment constr
_refine_ls_matrix_type full
_refine_ls_number_parameters 640
_refine_ls_number_reflns 9145
_refine_ls_number_restraints 1
_refine_ls_restrained_S_all 1.062
_refine_ls_R_factor_all 0.0632
_refine_ls_R_factor_gt 0.0499
_refine_ls_shift/su_max 0.000
_refine_ls_shift/su_mean 0.000
_refine_ls_structure_factor_coef Fsqd
_refine_ls_weighting_details 'calc w=1/[\s^2^(Fo^2^)+(0.08P)^2^+1.99P] where P=(Fo^2^+2Fc^2^)/3'
_refine_ls_weighting_scheme calc
_refine_ls_wR_factor_gt 0.1241
_refine_ls_wR_factor_ref 0.1280
_reflns_number_gt 7262
_reflns_number_total 9145
_reflns_threshold_expression I>2\s(I)
_cod_data_source_file hy2273.cif
_cod_data_source_block I
_cod_depositor_comments
;
The following automatic conversions were performed:
'_symmetry_cell_setting' value 'Monoclinic' changed to 'monoclinic'
according to '/home/saulius/struct/CIF-dictionaries/cif_core.dic'
dictionary named 'cif_core.dic' version 2.4.1 from 2010-06-29.

Automatic conversion script
Id: cif_fix_enum 1527 2010-12-29 10:47:43Z saulius 

The following automatic conversions were performed:

'_symmetry_cell_setting' value 'Monoclinic' changed to 'monoclinic'
according to /home/saulius/struct/CIF-dictionaries/cif_core.dic
dictionary named 'cif_core.dic' version 2.4.1 from 2010-06-29.

Automatic conversion script
Id: cif_fix_values 1715 2011-07-08 13:25:40Z adriana 
;
_cod_original_sg_symbol_H-M 'C 2/c'
_cod_database_code 2225016
_cod_database_fobs_code 2225016

loop_
_symmetry_equiv_pos_as_xyz
'x, y, z'
'-x, y, -z+1/2'
'x+1/2, y+1/2, z'
'-x+1/2, y+1/2, -z+1/2'
'-x, -y, -z'
'x, -y, z-1/2'
'-x+1/2, -y+1/2, -z'
'x+1/2, -y+1/2, z-1/2'

loop_
_atom_site_type_symbol
_atom_site_label
_atom_site_fract_x
_atom_site_fract_y
_atom_site_fract_z
_atom_site_U_iso_or_equiv
_atom_site_adp_type
_atom_site_calc_flag
_atom_site_refinement_flags
_atom_site_occupancy
_atom_site_disorder_assembly
_atom_site_disorder_group
C C1 0.34039(15) 0.95304(14) 0.1570(2) 0.0265(7) Uani d . 1 . .
H H1 0.3230 0.9362 0.1021 0.032 Uiso calc R 1 . .
C C2 0.39680(15) 0.98077(12) 0.1952(2) 0.0248(6) Uani d . 1 . .
H H2 0.4162 0.9828 0.1660 0.030 Uiso calc R 1 . .
C C3 0.42516(14) 1.00603(12) 0.2782(2) 0.0230(6) Uani d . 1 . .
H H3 0.4634 1.0253 0.3053 0.028 Uiso calc R 1 . .
C C4 0.39279(14) 1.00109(14) 0.3208(2) 0.0257(7) Uani d . 1 . .
C C5 0.41649(14) 1.02549(12) 0.4027(2) 0.0221(6) Uani d . 1 . .
C C6 0.38381(14) 1.01967(12) 0.44067(19) 0.0197(6) Uani d . 1 . .
C C7 0.32742(13) 0.98944(12) 0.39676(19) 0.0202(6) Uani d . 1 . .
C C8 0.29292(15) 0.97934(14) 0.4343(2) 0.0293(7) Uani d . 1 . .
H H8 0.3087 0.9922 0.4911 0.035 Uiso calc R 1 . .
C C9 0.23564(16) 0.95010(13) 0.3846(2) 0.0284(7) Uani d . 1 . .
H H9 0.2122 0.9440 0.4072 0.034 Uiso calc R 1 . .
C C10 0.21420(15) 0.93023(14) 0.3015(2) 0.0269(7) Uani d . 1 . .
H H10 0.1756 0.9111 0.2692 0.032 Uiso calc R 1 . .
C C11 0.30372(14) 0.96503(13) 0.3149(2) 0.0256(6) Uani d . 1 . .
C C12 0.33640(15) 0.97086(13) 0.2769(2) 0.0253(6) Uani d . 1 . .
C C13 0.48347(16) 1.09070(13) 0.5105(2) 0.0295(7) Uani d . 1 . .
C C14 0.53606(17) 1.13189(15) 0.5449(2) 0.0361(8) Uani d . 1 . .
H H14A 0.5353 1.1462 0.4955 0.043 Uiso calc R 1 . .
H H14B 0.5772 1.1143 0.5866 0.043 Uiso calc R 1 . .
C C15 0.52801(19) 1.17815(15) 0.5913(3) 0.0391(9) Uani d . 1 . .
H H15A 0.5643 1.2028 0.6176 0.047 Uiso calc R 1 . .
H H15B 0.4895 1.1986 0.5480 0.047 Uiso calc R 1 . .
C C16 0.52340(17) 1.15688(15) 0.6621(2) 0.0338(7) Uani d . 1 . .
H H16A 0.5193 1.1875 0.6917 0.041 Uiso calc R 1 . .
H H16B 0.5629 1.1379 0.7064 0.041 Uiso calc R 1 . .
C C17 0.46627(17) 1.11736(14) 0.6269(2) 0.0306(7) Uani d . 1 . .
H H17A 0.4763 1.0930 0.6749 0.037 Uiso calc R 1 . .
H H17B 0.4287 1.1385 0.6093 0.037 Uiso calc R 1 . .
C C18 0.45097(14) 1.08379(12) 0.5484(2) 0.0232(6) Uani d . 1 . .
C C19 0.11611(16) 0.96086(14) -0.0851(2) 0.0325(7) Uani d . 1 . .
H H19A 0.1068 0.9555 -0.0425 0.049 Uiso calc R 1 . .
H H19B 0.0785 0.9531 -0.1442 0.049 Uiso calc R 1 . .
H H19C 0.1290 0.9981 -0.0823 0.049 Uiso calc R 1 . .
C C20 0.16888(15) 0.92348(13) -0.0636(2) 0.0247(6) Uani d . 1 . .
C C21 0.18028(16) 0.91234(14) -0.1295(2) 0.0295(7) Uani d . 1 . .
H H21 0.1551 0.9297 -0.1848 0.035 Uiso calc R 1 . .
C C22 0.22522(16) 0.87833(15) -0.1136(2) 0.0328(7) Uani d . 1 . .
H H22 0.2337 0.8742 -0.1555 0.039 Uiso calc R 1 . .
C C23 0.26122(14) 0.84758(13) -0.0320(2) 0.0260(7) Uani d . 1 . .
C C24 0.30726(14) 0.80762(15) -0.0119(2) 0.0306(7) Uani d . 1 . .
H H24 0.3186 0.8025 -0.0506 0.037 Uiso calc R 1 . .
C C25 0.33534(17) 0.77638(14) 0.0632(2) 0.0315(7) Uani d . 1 . .
H H25 0.3645 0.7492 0.0745 0.038 Uiso calc R 1 . .
C C26 0.31950(14) 0.78568(12) 0.1254(2) 0.0235(6) Uani d . 1 . .
C C27 0.34215(15) 0.75126(13) 0.1991(2) 0.0281(7) Uani d . 1 . .
H H27 0.3701 0.7227 0.2117 0.034 Uiso calc R 1 . .
C C28 0.32210(18) 0.76055(14) 0.2525(3) 0.0372(8) Uani d . 1 . .
H H28 0.3353 0.7373 0.3002 0.045 Uiso calc R 1 . .
C C29 0.28163(16) 0.80525(13) 0.2347(2) 0.0294(7) Uani d . 1 . .
C C30 0.26241(17) 0.81254(14) 0.2962(3) 0.0337(8) Uani d . 1 . .
H H30B 0.2959 0.8312 0.3494 0.040 Uiso calc R 1 . .
H H30C 0.2552 0.7774 0.3119 0.040 Uiso calc R 1 . .
H H30A 0.2237 0.8337 0.2667 0.040 Uiso calc R 1 . .
C C31 0.27856(14) 0.82747(12) 0.1108(2) 0.0236(6) Uani d . 1 . .
C C32 0.24751(13) 0.85874(13) 0.0299(2) 0.0233(6) Uani d . 1 . .
C C33 0.12338(19) 0.79828(15) 0.0501(3) 0.0431(9) Uani d . 1 . .
H H33A 0.1544 0.8112 0.0415 0.065 Uiso calc R 1 . .
H H33B 0.0900 0.7790 -0.0025 0.065 Uiso calc R 1 . .
H H33C 0.1438 0.7741 0.1007 0.065 Uiso calc R 1 . .
C C34 0.09535(16) 0.84562(14) 0.0664(2) 0.0332(8) Uani d . 1 . .
C C35 0.03673(16) 0.83525(16) 0.0575(3) 0.0441(10) Uani d . 1 . .
H H35 0.0172 0.8011 0.0395 0.053 Uiso calc R 1 . .
C C36 0.01039(16) 0.87696(16) 0.0764(3) 0.0398(9) Uani d . 1 . .
H H36 -0.0253 0.8706 0.0757 0.048 Uiso calc R 1 . .
C C37 0.03902(15) 0.93059(14) 0.0970(2) 0.0307(7) Uani d . 1 . .
C C38 0.01269(15) 0.97619(15) 0.1127(2) 0.0307(7) Uani d . 1 . .
H H38 -0.0230 0.9711 0.1126 0.037 Uiso calc R 1 . .
C C39 0.03840(15) 1.02695(14) 0.1278(2) 0.0305(7) Uani d . 1 . .
H H39 0.0218 1.0561 0.1406 0.037 Uiso calc R 1 . .
C C40 0.09095(15) 1.03482(13) 0.1239(2) 0.0275(7) Uani d . 1 . .
C C41 0.11770(17) 1.08719(14) 0.1297(3) 0.0354(8) Uani d . 1 . .
H H41 0.1022 1.1182 0.1403 0.042 Uiso calc R 1 . .
C C42 0.16591(16) 1.09204(14) 0.1199(2) 0.0288(7) Uani d . 1 . .
H H42 0.1814 1.1265 0.1207 0.035 Uiso calc R 1 . .
C C43 0.19258(14) 1.04466(13) 0.1085(2) 0.0241(6) Uani d . 1 . .
C C44 0.24055(16) 1.05216(14) 0.0908(2) 0.0303(7) Uani d . 1 . .
H H44A 0.2804 1.0635 0.1448 0.046 Uiso calc R 1 . .
H H44B 0.2259 1.0796 0.0456 0.046 Uiso calc R 1 . .
H H44C 0.2466 1.0182 0.0706 0.046 Uiso calc R 1 . .
C C45 0.09540(15) 0.93645(13) 0.1032(2) 0.0237(6) Uani d . 1 . .
C C46 0.12114(14) 0.98929(13) 0.1149(2) 0.0223(6) Uani d . 1 . .
Cl Cl1 0.33340(4) 0.15639(4) 0.28808(6) 0.0418(2) Uani d . 1 . .
Cl Cl2 0.39352(4) 0.33611(4) 0.11989(6) 0.0400(2) Uani d . 1 . .
N N1 0.30797(12) 0.94835(11) 0.19321(17) 0.0231(5) Uani d . 1 . .
N N2 0.24546(12) 0.93662(11) 0.26341(17) 0.0228(5) Uani d . 1 . .
N N3 0.46872(12) 1.06006(12) 0.44001(18) 0.0275(6) Uani d . 1 . .
N N4 0.40222(12) 1.04887(10) 0.51642(16) 0.0220(5) Uani d . 1 . .
N N5 0.12519(12) 0.89381(11) 0.09329(17) 0.0217(5) Uani d . 1 . .
N N6 0.17299(11) 0.99366(11) 0.11172(16) 0.0218(5) Uani d . 1 . .
N N7 0.20461(13) 0.89915(10) 0.01584(18) 0.0226(5) Uani d . 1 . .
N N8 0.26208(12) 0.83945(10) 0.16727(18) 0.0225(5) Uani d . 1 . .
O O1W 0.3498(3) 0.8384(3) 0.5030(5) 0.040(2) Uani d P 0.392(8) . .
H H1WD 0.3768 0.8630 0.5364 0.048 Uiso d PR 0.392(8) . .
H H1WC 0.3370 0.8270 0.5333 0.048 Uiso d PR 0.392(8) . .
O O2W 0.4328(3) 0.9140(3) 0.6056(5) 0.050(2) Uani d P 0.410(9) . .
H H2WA 0.4204 0.9452 0.5662 0.060 Uiso calc PR 0.410(9) . .
H H2WB 0.4603 0.9198 0.6698 0.060 Uiso calc PR 0.410(9) . .
O O3W 0.4565(4) 0.6672(3) 0.1768(5) 0.050(3) Uani d P 0.388(9) . .
H H3WA 0.4897 0.6752 0.1799 0.060 Uiso d PR 0.388(9) . .
H H3WB 0.4584 0.6339 0.1915 0.060 Uiso d PR 0.388(9) . .
O O4W 0.4616(3) 0.7646(2) 0.8166(5) 0.049(3) Uani d P 0.402(9) . .
H H4WD 0.4612 0.7577 0.7713 0.059 Uiso d PR 0.402(9) . .
H H4WC 0.4262 0.7791 0.7995 0.059 Uiso d PR 0.402(9) . .
O O5W 0.2432(4) 0.7111(3) 0.5185(6) 0.058(3) Uani d P 0.408(9) . .
H H5WD 0.2788 0.7199 0.5671 0.070 Uiso d PR 0.408(9) . .
H H5WA 0.2140 0.7113 0.5264 0.070 Uiso d PR 0.408(9) . .
O O11 0.36730(14) 0.12927(12) 0.2590(2) 0.0524(7) Uani d . 1 . .
O O12 0.28994(14) 0.19350(12) 0.2330(2) 0.0541(8) Uani d . 1 . .
O O13 0.30154(13) 0.11268(12) 0.2990(2) 0.0502(7) Uani d . 1 . .
O O14 0.37913(13) 0.17688(12) 0.37388(19) 0.0484(7) Uani d . 1 . .
O O21 0.44873(15) 0.30330(13) 0.1473(2) 0.0587(8) Uani d . 1 . .
O O22 0.36080(13) 0.32210(13) 0.1550(2) 0.0485(7) Uani d . 1 . .
O O23 0.40737(14) 0.39303(13) 0.1303(2) 0.0569(8) Uani d . 1 . .
O O24 0.34700(14) 0.33037(12) 0.0261(2) 0.0531(8) Uani d . 1 . .
Ru Ru1 0.217470(12) 0.916700(10) 0.136870(17) 0.02439(10) Uani d . 1 . .

loop_
_atom_site_aniso_label
_atom_site_aniso_U_11
_atom_site_aniso_U_22
_atom_site_aniso_U_33
_atom_site_aniso_U_12
_atom_site_aniso_U_13
_atom_site_aniso_U_23
C1 0.0229(15) 0.0325(17) 0.0266(16) -0.0001(12) 0.0161(13) -0.0040(13)
C2 0.0279(15) 0.0173(15) 0.0252(16) 0.0026(11) 0.0135(13) -0.0041(12)
C3 0.0208(14) 0.0180(14) 0.0285(17) 0.0008(11) 0.0136(13) -0.0046(12)
C4 0.0215(15) 0.0319(17) 0.0255(16) 0.0035(13) 0.0149(13) -0.0017(13)
C5 0.0212(14) 0.0196(14) 0.0215(15) 0.0038(11) 0.0104(12) -0.0041(12)
C6 0.0249(14) 0.0184(14) 0.0147(14) 0.0043(11) 0.0110(12) 0.0029(11)
C7 0.0222(14) 0.0216(14) 0.0147(14) 0.0086(11) 0.0097(12) 0.0050(11)
C8 0.0275(16) 0.0361(18) 0.0254(17) 0.0011(13) 0.0164(14) -0.0044(14)
C9 0.0309(16) 0.0257(16) 0.0250(17) 0.0096(13) 0.0144(14) 0.0049(13)
C10 0.0216(15) 0.0328(17) 0.0242(16) 0.0031(13) 0.0124(13) -0.0013(13)
C11 0.0223(14) 0.0287(17) 0.0172(14) 0.0031(12) 0.0070(12) 0.0041(13)
C12 0.0251(15) 0.0283(16) 0.0175(15) 0.0036(12) 0.0097(12) 0.0017(13)
C13 0.0294(17) 0.0229(16) 0.0286(18) 0.0013(13) 0.0129(14) 0.0011(13)
C14 0.0310(17) 0.043(2) 0.0239(17) -0.0144(15) 0.0104(14) -0.0022(15)
C15 0.039(2) 0.0291(18) 0.036(2) -0.0143(15) 0.0153(17) 0.0021(15)
C16 0.0322(17) 0.0341(19) 0.0287(18) -0.0065(14) 0.0146(15) -0.0054(14)
C17 0.0365(18) 0.0282(17) 0.0178(15) -0.0041(14) 0.0109(14) 0.0022(13)
C18 0.0190(14) 0.0200(15) 0.0233(16) 0.0109(11) 0.0085(12) 0.0049(12)
C19 0.0340(18) 0.0260(17) 0.0244(17) -0.0014(14) 0.0100(14) -0.0053(13)
C20 0.0262(15) 0.0252(15) 0.0249(16) -0.0102(12) 0.0163(13) -0.0104(13)
C21 0.0328(17) 0.0373(19) 0.0172(15) -0.0031(14) 0.0140(14) -0.0022(13)
C22 0.0312(17) 0.0369(19) 0.0237(17) 0.0011(14) 0.0127(14) -0.0047(14)
C23 0.0232(15) 0.0221(15) 0.0320(17) -0.0093(12) 0.0159(13) -0.0092(13)
C24 0.0183(15) 0.045(2) 0.0253(17) -0.0008(13) 0.0112(14) -0.0006(14)
C25 0.0314(17) 0.0264(17) 0.038(2) 0.0024(13) 0.0213(16) 0.0012(14)
C26 0.0181(14) 0.0148(14) 0.0325(17) -0.0044(11) 0.0120(13) -0.0094(12)
C27 0.0212(15) 0.0232(16) 0.0306(17) -0.0041(12) 0.0101(13) -0.0027(13)
C28 0.045(2) 0.0245(17) 0.0316(19) 0.0066(15) 0.0172(17) 0.0041(15)
C29 0.0352(17) 0.0167(15) 0.0314(18) -0.0011(13) 0.0170(15) -0.0008(13)
C30 0.0297(17) 0.0250(17) 0.046(2) -0.0026(13) 0.0222(17) 0.0018(15)
C31 0.0181(14) 0.0208(15) 0.0322(17) -0.0060(11) 0.0150(13) -0.0115(12)
C32 0.0174(14) 0.0250(15) 0.0183(14) -0.0068(11) 0.0055(12) -0.0137(12)
C33 0.0352(19) 0.0294(19) 0.056(3) -0.0111(15) 0.0223(19) -0.0197(18)
C34 0.0239(15) 0.0317(18) 0.0357(19) -0.0109(14) 0.0130(14) -0.0163(15)
C35 0.0169(16) 0.036(2) 0.062(3) -0.0065(14) 0.0137(17) -0.0127(18)
C36 0.0186(15) 0.042(2) 0.045(2) -0.0050(14) 0.0114(15) -0.0104(17)
C37 0.0190(15) 0.0312(18) 0.039(2) -0.0007(13) 0.0154(14) -0.0040(15)
C38 0.0218(15) 0.040(2) 0.0242(16) 0.0059(14) 0.0104(13) -0.0008(14)
C39 0.0225(15) 0.0364(19) 0.0323(18) 0.0060(13) 0.0159(14) -0.0051(15)
C40 0.0284(16) 0.0290(17) 0.0277(17) 0.0071(13) 0.0180(14) -0.0001(14)
C41 0.0334(18) 0.0218(17) 0.040(2) 0.0056(13) 0.0155(16) -0.0050(14)
C42 0.0330(17) 0.0245(16) 0.0213(16) -0.0009(13) 0.0118(13) -0.0058(13)
C43 0.0231(15) 0.0218(15) 0.0201(15) 0.0065(12) 0.0087(12) 0.0061(12)
C44 0.0302(17) 0.0254(17) 0.0297(18) 0.0000(13) 0.0146(14) 0.0011(14)
C45 0.0240(15) 0.0317(16) 0.0207(15) -0.0005(13) 0.0161(12) -0.0093(13)
C46 0.0190(13) 0.0293(16) 0.0196(15) 0.0018(12) 0.0119(12) -0.0083(12)
Cl1 0.0395(5) 0.0351(5) 0.0338(5) 0.0050(4) 0.0123(4) 0.0008(4)
Cl2 0.0356(4) 0.0457(5) 0.0371(5) 0.0017(4) 0.0206(4) 0.0089(4)
N1 0.0227(12) 0.0264(14) 0.0196(13) -0.0017(10) 0.0122(10) -0.0075(10)
N2 0.0289(13) 0.0204(12) 0.0229(13) -0.0052(10) 0.0174(11) -0.0041(10)
N3 0.0209(13) 0.0342(15) 0.0229(14) 0.0024(11) 0.0104(11) -0.0037(12)
N4 0.0236(12) 0.0256(13) 0.0147(12) 0.0011(10) 0.0101(10) -0.0003(10)
N5 0.0204(12) 0.0207(13) 0.0213(13) 0.0022(10) 0.0108(10) 0.0010(10)
N6 0.0185(12) 0.0260(13) 0.0195(13) 0.0013(10) 0.0105(10) -0.0049(10)
N7 0.0301(13) 0.0163(12) 0.0257(14) -0.0058(10) 0.0188(11) -0.0050(10)
N8 0.0207(12) 0.0193(13) 0.0263(14) 0.0001(10) 0.0132(11) -0.0030(10)
O1W 0.033(4) 0.028(4) 0.051(5) 0.005(3) 0.020(3) -0.002(3)
O2W 0.027(3) 0.040(4) 0.048(4) -0.014(3) 0.003(3) -0.014(3)
O3W 0.046(4) 0.044(5) 0.048(5) -0.008(3) 0.021(4) -0.001(3)
O4W 0.045(4) 0.023(3) 0.071(5) 0.023(3) 0.030(4) 0.029(3)
O5W 0.047(4) 0.047(5) 0.069(6) -0.031(3) 0.027(4) -0.035(4)
O11 0.0510(17) 0.0456(17) 0.0435(17) -0.0109(13) 0.0185(14) -0.0143(13)
O12 0.0442(16) 0.0383(15) 0.0522(18) -0.0041(12) 0.0133(14) 0.0193(13)
O13 0.0409(15) 0.0458(17) 0.0411(16) 0.0064(13) 0.0117(13) 0.0170(13)
O14 0.0421(15) 0.0451(16) 0.0411(16) -0.0032(12) 0.0153(13) -0.0170(13)
O21 0.0484(17) 0.0530(19) 0.058(2) 0.0214(14) 0.0222(16) 0.0207(16)
O22 0.0397(15) 0.0542(18) 0.0471(17) 0.0048(13) 0.0232(14) -0.0085(14)
O23 0.0426(16) 0.0523(19) 0.055(2) -0.0084(14) 0.0179(15) -0.0131(15)
O24 0.0443(16) 0.0499(17) 0.0413(17) 0.0084(13) 0.0121(14) 0.0133(14)
Ru1 0.02504(15) 0.02389(15) 0.02189(15) -0.00006(10) 0.01257(12) -0.00463(10)

loop_
_atom_type_symbol
_atom_type_description
_atom_type_scat_dispersion_real
_atom_type_scat_dispersion_imag
_atom_type_scat_source
C C 0.0033 0.0016 'International Tables Vol C Tables 4.2.6.8 and 6.1.1.4'
H H 0.0000 0.0000 'International Tables Vol C Tables 4.2.6.8 and 6.1.1.4'
N N 0.0061 0.0033 'International Tables Vol C Tables 4.2.6.8 and 6.1.1.4'
O O 0.0106 0.0060 'International Tables Vol C Tables 4.2.6.8 and 6.1.1.4'
Ru Ru -1.2594 0.8363 'International Tables Vol C Tables 4.2.6.8 and 6.1.1.4'
Cl Cl 0.1484 0.1585 'International Tables Vol C Tables 4.2.6.8 and 6.1.1.4'

loop_
_geom_angle_atom_site_label_1
_geom_angle_atom_site_label_2
_geom_angle_atom_site_label_3
_geom_angle_site_symmetry_1
_geom_angle_site_symmetry_3
_geom_angle
_geom_angle_publ_flag
N1 C1 C2 . . 124.8(3) ?
N1 C1 H1 . . 117.6 ?
C2 C1 H1 . . 117.6 ?
C1 C2 C3 . . 119.6(3) ?
C1 C2 H2 . . 120.2 ?
C3 C2 H2 . . 120.2 ?
C2 C3 C4 . . 117.6(3) ?
C2 C3 H3 . . 121.2 ?
C4 C3 H3 . . 121.2 ?
C5 C4 C12 . . 120.0(3) ?
C5 C4 C3 . . 122.1(3) ?
C12 C4 C3 . . 117.9(3) ?
N3 C5 C4 . . 118.6(3) ?
N3 C5 C6 . . 121.1(3) ?
C4 C5 C6 . . 120.0(3) ?
N4 C6 C5 . . 120.8(3) ?
N4 C6 C7 . . 118.7(3) ?
C5 C6 C7 . . 120.0(3) ?
C6 C7 C11 . . 120.0(3) ?
C6 C7 C8 . . 123.0(3) ?
C11 C7 C8 . . 117.0(3) ?
C9 C8 C7 . . 119.4(3) ?
C9 C8 H8 . . 120.3 ?
C7 C8 H8 . . 120.3 ?
C10 C9 C8 . . 119.1(3) ?
C10 C9 H9 . . 120.5 ?
C8 C9 H9 . . 120.5 ?
N2 C10 C9 . . 124.6(3) ?
N2 C10 H10 . . 117.7 ?
C9 C10 H10 . . 117.7 ?
C12 C11 C7 . . 120.0(3) ?
C12 C11 N2 . . 116.0(3) ?
C7 C11 N2 . . 123.9(3) ?
N1 C12 C11 . . 116.6(3) ?
N1 C12 C4 . . 123.3(3) ?
C11 C12 C4 . . 120.0(3) ?
N3 C13 C18 . . 120.8(3) ?
N3 C13 C14 . . 116.8(3) ?
C18 C13 C14 . . 122.3(3) ?
C13 C14 C15 . . 110.5(3) ?
C13 C14 H14A . . 109.5 ?
C15 C14 H14A . . 109.5 ?
C13 C14 H14B . . 109.5 ?
C15 C14 H14B . . 109.5 ?
H14A C14 H14B . . 108.1 ?
C16 C15 C14 . . 110.6(3) ?
C16 C15 H15A . . 109.5 ?
C14 C15 H15A . . 109.5 ?
C16 C15 H15B . . 109.5 ?
C14 C15 H15B . . 109.5 ?
H15A C15 H15B . . 108.1 ?
C15 C16 C17 . . 113.8(3) ?
C15 C16 H16A . . 108.8 ?
C17 C16 H16A . . 108.8 ?
C15 C16 H16B . . 108.8 ?
C17 C16 H16B . . 108.8 ?
H16A C16 H16B . . 107.7 ?
C18 C17 C16 . . 112.8(3) ?
C18 C17 H17A . . 109.0 ?
C16 C17 H17A . . 109.0 ?
C18 C17 H17B . . 109.0 ?
C16 C17 H17B . . 109.0 ?
H17A C17 H17B . . 107.8 ?
N4 C18 C13 . . 123.2(3) ?
N4 C18 C17 . . 114.7(3) ?
C13 C18 C17 . . 122.0(3) ?
C20 C19 H19A . . 109.5 ?
C20 C19 H19B . . 109.5 ?
H19A C19 H19B . . 109.5 ?
C20 C19 H19C . . 109.5 ?
H19A C19 H19C . . 109.5 ?
H19B C19 H19C . . 109.5 ?
N7 C20 C21 . . 119.8(3) ?
N7 C20 C19 . . 119.9(3) ?
C21 C20 C19 . . 120.3(3) ?
C22 C21 C20 . . 121.8(3) ?
C22 C21 H21 . . 119.1 ?
C20 C21 H21 . . 119.1 ?
C21 C22 C23 . . 120.4(3) ?
C21 C22 H22 . . 119.8 ?
C23 C22 H22 . . 119.8 ?
C24 C23 C32 . . 119.8(3) ?
C24 C23 C22 . . 124.3(3) ?
C32 C23 C22 . . 115.9(3) ?
C25 C24 C23 . . 121.1(3) ?
C25 C24 H24 . . 119.4 ?
C23 C24 H24 . . 119.4 ?
C24 C25 C26 . . 119.5(3) ?
C24 C25 H25 . . 120.3 ?
C26 C25 H25 . . 120.3 ?
C31 C26 C27 . . 117.7(3) ?
C31 C26 C25 . . 120.4(3) ?
C27 C26 C25 . . 121.8(3) ?
C28 C27 C26 . . 118.7(3) ?
C28 C27 H27 . . 120.6 ?
C26 C27 H27 . . 120.6 ?
C27 C28 C29 . . 120.1(3) ?
C27 C28 H28 . . 120.0 ?
C29 C28 H28 . . 120.0 ?
N8 C29 C28 . . 121.6(3) ?
N8 C29 C30 . . 121.7(3) ?
C28 C29 C30 . . 116.6(3) ?
C29 C30 H30B . . 109.5 ?
C29 C30 H30C . . 109.5 ?
H30B C30 H30C . . 109.5 ?
C29 C30 H30A . . 109.5 ?
H30B C30 H30A . . 109.5 ?
H30C C30 H30A . . 109.5 ?
N8 C31 C26 . . 123.9(3) ?
N8 C31 C32 . . 116.6(3) ?
C26 C31 C32 . . 119.4(3) ?
N7 C32 C23 . . 122.7(3) ?
N7 C32 C31 . . 117.9(3) ?
C23 C32 C31 . . 119.4(3) ?
C34 C33 H33A . . 109.5 ?
C34 C33 H33B . . 109.5 ?
H33A C33 H33B . . 109.5 ?
C34 C33 H33C . . 109.5 ?
H33A C33 H33C . . 109.5 ?
H33B C33 H33C . . 109.5 ?
N5 C34 C35 . . 122.2(3) ?
N5 C34 C33 . . 121.3(3) ?
C35 C34 C33 . . 116.4(3) ?
C36 C35 C34 . . 118.8(3) ?
C36 C35 H35 . . 120.6 ?
C34 C35 H35 . . 120.6 ?
C35 C36 C37 . . 119.1(3) ?
C35 C36 H36 . . 120.5 ?
C37 C36 H36 . . 120.5 ?
C45 C37 C38 . . 120.2(3) ?
C45 C37 C36 . . 117.5(3) ?
C38 C37 C36 . . 122.3(3) ?
C39 C38 C37 . . 121.6(3) ?
C39 C38 H38 . . 119.2 ?
C37 C38 H38 . . 119.2 ?
C38 C39 C40 . . 118.8(3) ?
C38 C39 H39 . . 120.6 ?
C40 C39 H39 . . 120.6 ?
C39 C40 C46 . . 120.6(3) ?
C39 C40 C41 . . 123.7(3) ?
C46 C40 C41 . . 115.8(3) ?
C42 C41 C40 . . 120.4(3) ?
C42 C41 H41 . . 119.8 ?
C40 C41 H41 . . 119.8 ?
C41 C42 C43 . . 120.5(3) ?
C41 C42 H42 . . 119.7 ?
C43 C42 H42 . . 119.7 ?
N6 C43 C42 . . 120.8(3) ?
N6 C43 C44 . . 120.6(3) ?
C42 C43 C44 . . 118.5(3) ?
C43 C44 H44A . . 109.5 ?
C43 C44 H44B . . 109.5 ?
H44A C44 H44B . . 109.5 ?
C43 C44 H44C . . 109.5 ?
H44A C44 H44C . . 109.5 ?
H44B C44 H44C . . 109.5 ?
N5 C45 C37 . . 123.5(3) ?
N5 C45 C46 . . 117.7(3) ?
C37 C45 C46 . . 118.7(3) ?
N6 C46 C45 . . 116.5(3) ?
N6 C46 C40 . . 123.9(3) ?
C45 C46 C40 . . 119.5(3) ?
O12 Cl1 O14 . . 113.04(19) ?
O12 Cl1 O11 . . 117.0(2) ?
O14 Cl1 O11 . . 107.34(18) ?
O12 Cl1 O13 . . 108.69(18) ?
O14 Cl1 O13 . . 106.09(19) ?
O11 Cl1 O13 . . 103.79(19) ?
O22 Cl2 O24 . . 103.87(19) ?
O22 Cl2 O23 . . 110.77(19) ?
O24 Cl2 O23 . . 103.07(19) ?
O22 Cl2 O21 . . 116.78(19) ?
O24 Cl2 O21 . . 108.8(2) ?
O23 Cl2 O21 . . 112.3(2) ?
C1 N1 C12 . . 116.7(3) ?
C1 N1 Ru1 . . 129.0(2) ?
C12 N1 Ru1 . . 114.2(2) ?
C10 N2 C11 . . 115.7(3) ?
C10 N2 Ru1 . . 130.2(2) ?
C11 N2 Ru1 . . 113.85(19) ?
C13 N3 C5 . . 117.2(3) ?
C18 N4 C6 . . 116.6(3) ?
C34 N5 C45 . . 118.3(3) ?
C34 N5 Ru1 . . 131.0(2) ?
C45 N5 Ru1 . . 110.4(2) ?
C43 N6 C46 . . 118.0(3) ?
C43 N6 Ru1 . . 131.2(2) ?
C46 N6 Ru1 . . 109.8(2) ?
C20 N7 C32 . . 118.8(3) ?
C20 N7 Ru1 . . 131.0(2) ?
C32 N7 Ru1 . . 109.8(2) ?
C29 N8 C31 . . 117.6(3) ?
C29 N8 Ru1 . . 131.2(2) ?
C31 N8 Ru1 . . 110.8(2) ?
H1WD O1W H1WC . . 103.0 ?
H2WA O2W H2WB . . 118.8 ?
H3WA O3W H3WB . . 109.5 ?
H4WD O4W H4WC . . 109.5 ?
H5WD O5W H5WA . . 109.5 ?
N2 Ru1 N1 . . 78.80(10) ?
N2 Ru1 N5 . . 93.20(10) ?
N1 Ru1 N5 . . 170.61(10) ?
N2 Ru1 N7 . . 170.56(10) ?
N1 Ru1 N7 . . 91.88(10) ?
N5 Ru1 N7 . . 96.22(10) ?
N2 Ru1 N6 . . 79.60(10) ?
N1 Ru1 N6 . . 94.86(10) ?
N5 Ru1 N6 . . 78.72(10) ?
N7 Ru1 N6 . . 102.96(10) ?
N2 Ru1 N8 . . 97.99(10) ?
N1 Ru1 N8 . . 85.57(10) ?
N5 Ru1 N8 . . 100.53(10) ?
N7 Ru1 N8 . . 79.58(10) ?
N6 Ru1 N8 . . 177.40(10) ?

loop_
_geom_bond_atom_site_label_1
_geom_bond_atom_site_label_2
_geom_bond_site_symmetry_2
_geom_bond_distance
_geom_bond_publ_flag
C1 N1 . 1.353(4) ?
C1 C2 . 1.367(4) ?
C1 H1 . 0.9300 ?
C2 C3 . 1.396(4) ?
C2 H2 . 0.9300 ?
C3 C4 . 1.456(4) ?
C3 H3 . 0.9300 ?
C4 C5 . 1.390(4) ?
C4 C12 . 1.390(5) ?
C5 N3 . 1.383(4) ?
C5 C6 . 1.390(4) ?
C6 N4 . 1.384(4) ?
C6 C7 . 1.390(4) ?
C7 C11 . 1.390(4) ?
C7 C8 . 1.439(4) ?
C8 C9 . 1.393(5) ?
C8 H8 . 0.9300 ?
C9 C10 . 1.381(5) ?
C9 H9 . 0.9300 ?
C10 N2 . 1.359(4) ?
C10 H10 . 0.9300 ?
C11 C12 . 1.390(4) ?
C11 N2 . 1.401(4) ?
C12 N1 . 1.378(4) ?
C13 N3 . 1.349(4) ?
C13 C18 . 1.389(5) ?
C13 C14 . 1.498(5) ?
C14 C15 . 1.507(6) ?
C14 H14A . 0.9700 ?
C14 H14B . 0.9700 ?
C15 C16 . 1.478(5) ?
C15 H15A . 0.9700 ?
C15 H15B . 0.9700 ?
C16 C17 . 1.550(5) ?
C16 H16A . 0.9700 ?
C16 H16B . 0.9700 ?
C17 C18 . 1.504(5) ?
C17 H17A . 0.9700 ?
C17 H17B . 0.9700 ?
C18 N4 . 1.336(4) ?
C19 C20 . 1.488(5) ?
C19 H19A . 0.9600 ?
C19 H19B . 0.9600 ?
C19 H19C . 0.9600 ?
C20 N7 . 1.329(4) ?
C20 C21 . 1.439(4) ?
C21 C22 . 1.313(5) ?
C21 H21 . 0.9300 ?
C22 C23 . 1.432(5) ?
C22 H22 . 0.9300 ?
C23 C24 . 1.409(5) ?
C23 C32 . 1.412(4) ?
C24 C25 . 1.359(5) ?
C24 H24 . 0.9300 ?
C25 C26 . 1.450(5) ?
C25 H25 . 0.9300 ?
C26 C31 . 1.379(4) ?
C26 C27 . 1.403(5) ?
C27 C28 . 1.379(5) ?
C27 H27 . 0.9300 ?
C28 C29 . 1.411(5) ?
C28 H28 . 0.9300 ?
C29 N8 . 1.329(4) ?
C29 C30 . 1.498(5) ?
C30 H30B . 0.9600 ?
C30 H30C . 0.9600 ?
C30 H30A . 0.9600 ?
C31 N8 . 1.373(4) ?
C31 C32 . 1.432(5) ?
C32 N7 . 1.390(4) ?
C33 C34 . 1.488(5) ?
C33 H33A . 0.9600 ?
C33 H33B . 0.9600 ?
C33 H33C . 0.9600 ?
C34 N5 . 1.333(4) ?
C34 C35 . 1.448(5) ?
C35 C36 . 1.380(5) ?
C35 H35 . 0.9300 ?
C36 C37 . 1.442(5) ?
C36 H36 . 0.9300 ?
C37 C45 . 1.401(4) ?
C37 C38 . 1.423(5) ?
C38 C39 . 1.356(5) ?
C38 H38 . 0.9300 ?
C39 C40 . 1.417(5) ?
C39 H39 . 0.9300 ?
C40 C46 . 1.424(4) ?
C40 C41 . 1.428(5) ?
C41 C42 . 1.367(5) ?
C41 H41 . 0.9300 ?
C42 C43 . 1.426(4) ?
C42 H42 . 0.9300 ?
C43 N6 . 1.360(4) ?
C43 C44 . 1.469(5) ?
C44 H44A . 0.9600 ?
C44 H44B . 0.9600 ?
C44 H44C . 0.9600 ?
C45 N5 . 1.372(4) ?
C45 C46 . 1.410(5) ?
C46 N6 . 1.381(4) ?
Cl1 O12 . 1.331(3) ?
Cl1 O14 . 1.397(3) ?
Cl1 O11 . 1.434(3) ?
Cl1 O13 . 1.435(3) ?
Cl2 O22 . 1.380(3) ?
Cl2 O24 . 1.419(3) ?
Cl2 O23 . 1.421(3) ?
Cl2 O21 . 1.443(3) ?
Ru1 N1 . 2.068(3) y
Ru1 N2 . 2.061(3) y
Ru1 N5 . 2.094(3) y
Ru1 N6 . 2.108(3) y
Ru1 N7 . 2.106(3) y
Ru1 N8 . 2.108(3) y
O1W H1WD . 0.8499 ?
O1W H1WC . 0.8498 ?
O2W H2WA . 0.9700 ?
O2W H2WB . 0.9700 ?
O3W H3WA . 0.8498 ?
O3W H3WB . 0.8499 ?
O4W H4WD . 0.8499 ?
O4W H4WC . 0.8500 ?
O5W H5WD . 0.8500 ?
O5W H5WA . 0.8500 ?

loop_
_geom_torsion_atom_site_label_1
_geom_torsion_atom_site_label_2
_geom_torsion_atom_site_label_3
_geom_torsion_atom_site_label_4
_geom_torsion_site_symmetry_1
_geom_torsion_site_symmetry_2
_geom_torsion_site_symmetry_3
_geom_torsion_site_symmetry_4
_geom_torsion
_geom_torsion_publ_flag
N1 C1 C2 C3 . . . . 1.0(5) ?
C1 C2 C3 C4 . . . . 0.4(4) ?
C2 C3 C4 C5 . . . . -178.9(3) ?
C2 C3 C4 C12 . . . . 1.0(4) ?
C12 C4 C5 N3 . . . . -173.1(3) ?
C3 C4 C5 N3 . . . . 6.8(5) ?
C12 C4 C5 C6 . . . . 0.0(5) ?
C3 C4 C5 C6 . . . . 179.9(3) ?
N3 C5 C6 N4 . . . . 0.8(4) ?
C4 C5 C6 N4 . . . . -172.2(3) ?
N3 C5 C6 C7 . . . . 173.0(3) ?
C4 C5 C6 C7 . . . . 0.0(4) ?
N4 C6 C7 C11 . . . . 172.4(3) ?
C5 C6 C7 C11 . . . . 0.0(4) ?
N4 C6 C7 C8 . . . . -11.0(4) ?
C5 C6 C7 C8 . . . . 176.7(3) ?
C6 C7 C8 C9 . . . . 178.0(3) ?
C11 C7 C8 C9 . . . . -5.3(4) ?
C7 C8 C9 C10 . . . . 1.7(5) ?
C8 C9 C10 N2 . . . . 0.6(5) ?
C6 C7 C11 C12 . . . . 0.0(4) ?
C8 C7 C11 C12 . . . . -176.9(3) ?
C6 C7 C11 N2 . . . . -176.1(3) ?
C8 C7 C11 N2 . . . . 7.1(5) ?
C7 C11 C12 N1 . . . . -176.2(3) ?
N2 C11 C12 N1 . . . . 0.2(4) ?
C7 C11 C12 C4 . . . . 0.0(5) ?
N2 C11 C12 C4 . . . . 176.4(3) ?
C5 C4 C12 N1 . . . . 175.9(3) ?
C3 C4 C12 N1 . . . . -4.0(5) ?
C5 C4 C12 C11 . . . . 0.0(5) ?
C3 C4 C12 C11 . . . . -179.9(3) ?
N3 C13 C14 C15 . . . . 154.5(3) ?
C18 C13 C14 C15 . . . . -25.6(5) ?
C13 C14 C15 C16 . . . . 54.4(4) ?
C14 C15 C16 C17 . . . . -59.8(4) ?
C15 C16 C17 C18 . . . . 33.0(4) ?
N3 C13 C18 N4 . . . . -2.9(5) ?
C14 C13 C18 N4 . . . . 177.2(3) ?
N3 C13 C18 C17 . . . . -179.9(3) ?
C14 C13 C18 C17 . . . . 0.1(5) ?
C16 C17 C18 N4 . . . . 179.6(3) ?
C16 C17 C18 C13 . . . . -3.2(4) ?
N7 C20 C21 C22 . . . . 0.3(5) ?
C19 C20 C21 C22 . . . . -178.0(3) ?
C20 C21 C22 C23 . . . . 5.1(5) ?
C21 C22 C23 C24 . . . . 175.6(3) ?
C21 C22 C23 C32 . . . . -3.4(5) ?
C32 C23 C24 C25 . . . . 5.2(5) ?
C22 C23 C24 C25 . . . . -173.8(3) ?
C23 C24 C25 C26 . . . . -2.4(5) ?
C24 C25 C26 C31 . . . . -3.0(5) ?
C24 C25 C26 C27 . . . . 173.6(3) ?
C31 C26 C27 C28 . . . . 0.5(4) ?
C25 C26 C27 C28 . . . . -176.2(3) ?
C26 C27 C28 C29 . . . . -2.5(5) ?
C27 C28 C29 N8 . . . . -0.3(5) ?
C27 C28 C29 C30 . . . . -179.7(3) ?
C27 C26 C31 N8 . . . . 4.4(4) ?
C25 C26 C31 N8 . . . . -178.9(3) ?
C27 C26 C31 C32 . . . . -171.5(3) ?
C25 C26 C31 C32 . . . . 5.2(4) ?
C24 C23 C32 N7 . . . . 177.3(3) ?
C22 C23 C32 N7 . . . . -3.6(4) ?
C24 C23 C32 C31 . . . . -2.8(4) ?
C22 C23 C32 C31 . . . . 176.3(3) ?
N8 C31 C32 N7 . . . . 1.3(4) ?
C26 C31 C32 N7 . . . . 177.5(3) ?
N8 C31 C32 C23 . . . . -178.5(3) ?
C26 C31 C32 C23 . . . . -2.4(4) ?
N5 C34 C35 C36 . . . . 1.0(6) ?
C33 C34 C35 C36 . . . . 176.7(4) ?
C34 C35 C36 C37 . . . . 5.0(6) ?
C35 C36 C37 C45 . . . . -4.5(6) ?
C35 C36 C37 C38 . . . . 176.8(4) ?
C45 C37 C38 C39 . . . . 4.6(5) ?
C36 C37 C38 C39 . . . . -176.8(4) ?
C37 C38 C39 C40 . . . . 2.8(5) ?
C38 C39 C40 C46 . . . . -7.5(5) ?
C38 C39 C40 C41 . . . . 173.5(3) ?
C39 C40 C41 C42 . . . . -176.0(3) ?
C46 C40 C41 C42 . . . . 4.9(5) ?
C40 C41 C42 C43 . . . . -3.4(5) ?
C41 C42 C43 N6 . . . . -3.4(5) ?
C41 C42 C43 C44 . . . . 175.0(3) ?
C38 C37 C45 N5 . . . . 176.7(3) ?
C36 C37 C45 N5 . . . . -2.0(5) ?
C38 C37 C45 C46 . . . . -7.3(5) ?
C36 C37 C45 C46 . . . . 174.0(3) ?
N5 C45 C46 N6 . . . . 2.5(4) ?
C37 C45 C46 N6 . . . . -173.8(3) ?
N5 C45 C46 C40 . . . . 178.9(3) ?
C37 C45 C46 C40 . . . . 2.7(5) ?
C39 C40 C46 N6 . . . . -179.2(3) ?
C41 C40 C46 N6 . . . . -0.1(5) ?
C39 C40 C46 C45 . . . . 4.7(5) ?
C41 C40 C46 C45 . . . . -176.2(3) ?
C2 C1 N1 C12 . . . . -3.7(5) ?
C2 C1 N1 Ru1 . . . . 171.3(2) ?
C11 C12 N1 C1 . . . . -178.7(3) ?
C4 C12 N1 C1 . . . . 5.3(5) ?
C11 C12 N1 Ru1 . . . . 5.5(4) ?
C4 C12 N1 Ru1 . . . . -170.5(2) ?
C9 C10 N2 C11 . . . . 0.8(5) ?
C9 C10 N2 Ru1 . . . . -173.5(2) ?
C12 C11 N2 C10 . . . . 178.9(3) ?
C7 C11 N2 C10 . . . . -4.9(4) ?
C12 C11 N2 Ru1 . . . . -5.8(4) ?
C7 C11 N2 Ru1 . . . . 170.4(2) ?
C18 C13 N3 C5 . . . . 5.8(5) ?
C14 C13 N3 C5 . . . . -174.3(3) ?
C4 C5 N3 C13 . . . . 168.3(3) ?
C6 C5 N3 C13 . . . . -4.8(4) ?
C13 C18 N4 C6 . . . . -1.3(4) ?
C17 C18 N4 C6 . . . . 176.0(3) ?
C5 C6 N4 C18 . . . . 2.2(4) ?
C7 C6 N4 C18 . . . . -170.0(3) ?
C35 C34 N5 C45 . . . . -7.4(5) ?
C33 C34 N5 C45 . . . . 177.1(3) ?
C35 C34 N5 Ru1 . . . . 166.0(3) ?
C33 C34 N5 Ru1 . . . . -9.5(5) ?
C37 C45 N5 C34 . . . . 7.9(5) ?
C46 C45 N5 C34 . . . . -168.1(3) ?
C37 C45 N5 Ru1 . . . . -166.8(3) ?
C46 C45 N5 Ru1 . . . . 17.2(3) ?
C42 C43 N6 C46 . . . . 8.1(4) ?
C44 C43 N6 C46 . . . . -170.3(3) ?
C42 C43 N6 Ru1 . . . . -158.9(2) ?
C44 C43 N6 Ru1 . . . . 22.7(4) ?
C45 C46 N6 C43 . . . . 169.8(3) ?
C40 C46 N6 C43 . . . . -6.4(5) ?
C45 C46 N6 Ru1 . . . . -20.6(3) ?
C40 C46 N6 Ru1 . . . . 163.2(3) ?
C21 C20 N7 C32 . . . . -7.2(4) ?
C19 C20 N7 C32 . . . . 171.1(3) ?
C21 C20 N7 Ru1 . . . . 164.5(2) ?
C19 C20 N7 Ru1 . . . . -17.2(4) ?
C23 C32 N7 C20 . . . . 8.9(4) ?
C31 C32 N7 C20 . . . . -170.9(3) ?
C23 C32 N7 Ru1 . . . . -164.4(2) ?
C31 C32 N7 Ru1 . . . . 15.7(3) ?
C28 C29 N8 C31 . . . . 4.9(5) ?
C30 C29 N8 C31 . . . . -175.7(3) ?
C28 C29 N8 Ru1 . . . . -166.8(3) ?
C30 C29 N8 Ru1 . . . . 12.5(5) ?
C26 C31 N8 C29 . . . . -7.1(4) ?
C32 C31 N8 C29 . . . . 168.8(3) ?
C26 C31 N8 Ru1 . . . . 166.3(2) ?
C32 C31 N8 Ru1 . . . . -17.8(3) ?
C10 N2 Ru1 N1 . . . . -179.0(3) ?
C11 N2 Ru1 N1 . . . . 6.6(2) ?
C10 N2 Ru1 N5 . . . . 5.9(3) ?
C11 N2 Ru1 N5 . . . . -168.4(2) ?
C10 N2 Ru1 N6 . . . . 83.8(3) ?
C11 N2 Ru1 N6 . . . . -90.5(2) ?
C10 N2 Ru1 N8 . . . . -95.2(3) ?
C11 N2 Ru1 N8 . . . . 90.5(2) ?
C1 N1 Ru1 N2 . . . . 178.3(3) ?
C12 N1 Ru1 N2 . . . . -6.6(2) ?
C1 N1 Ru1 N7 . . . . -0.2(3) ?
C12 N1 Ru1 N7 . . . . 175.0(2) ?
C1 N1 Ru1 N6 . . . . -103.3(3) ?
C12 N1 Ru1 N6 . . . . 71.8(2) ?
C1 N1 Ru1 N8 . . . . 79.2(3) ?
C12 N1 Ru1 N8 . . . . -105.6(2) ?
C34 N5 Ru1 N2 . . . . -116.3(3) ?
C45 N5 Ru1 N2 . . . . 57.4(2) ?
C34 N5 Ru1 N7 . . . . 62.9(3) ?
C45 N5 Ru1 N7 . . . . -123.3(2) ?
C34 N5 Ru1 N6 . . . . 164.9(3) ?
C45 N5 Ru1 N6 . . . . -21.3(2) ?
C34 N5 Ru1 N8 . . . . -17.6(3) ?
C45 N5 Ru1 N8 . . . . 156.2(2) ?
C20 N7 Ru1 N1 . . . . -106.1(3) ?
C32 N7 Ru1 N1 . . . . 66.2(2) ?
C20 N7 Ru1 N5 . . . . 69.2(3) ?
C32 N7 Ru1 N5 . . . . -118.6(2) ?
C20 N7 Ru1 N6 . . . . -10.6(3) ?
C32 N7 Ru1 N6 . . . . 161.61(19) ?
C20 N7 Ru1 N8 . . . . 168.8(3) ?
C32 N7 Ru1 N8 . . . . -18.96(19) ?
C43 N6 Ru1 N2 . . . . 94.9(3) ?
C46 N6 Ru1 N2 . . . . -72.9(2) ?
C43 N6 Ru1 N1 . . . . 17.2(3) ?
C46 N6 Ru1 N1 . . . . -150.6(2) ?
C43 N6 Ru1 N5 . . . . -169.7(3) ?
C46 N6 Ru1 N5 . . . . 22.49(19) ?
C43 N6 Ru1 N7 . . . . -75.9(3) ?
C46 N6 Ru1 N7 . . . . 116.4(2) ?
C29 N8 Ru1 N2 . . . . 21.4(3) ?
C31 N8 Ru1 N2 . . . . -150.76(19) ?
C29 N8 Ru1 N1 . . . . 99.5(3) ?
C31 N8 Ru1 N1 . . . . -72.7(2) ?
C29 N8 Ru1 N5 . . . . -73.3(3) ?
C31 N8 Ru1 N5 . . . . 114.5(2) ?
C29 N8 Ru1 N7 . . . . -167.8(3) ?
C31 N8 Ru1 N7 . . . . 20.00(19) ?
